data_4326114
loop_
_publ_author_name
'Vincent J. Catalano'
'Lyndsay B. Munro'
'Christoph E. Strasser'
'Ahmad F. Samin'

_publ_contact_author_address
;
Department of Chemistry
University of Nevada
Reno, NV  89557
;
_publ_contact_author_email vjc@unr.edu
_publ_contact_author_name 'Professor Vincent J. Catalano'
_publ_contact_author_phone '775 784 1329'
_publ_section_title
;
 Modulation of Metal-Metal Separations in a Series of Ag(I) and Intensely
 Blue Photoluminescent Cu(I) NHC-Bridged Triangular Clusters
;
_journal_name_full 'Inorganic Chemistry'
_journal_page_first 8465
_journal_page_last 8476
_journal_paper_doi 10.1021/ic201053t
_journal_volume 50
_journal_year 2011
_chemical_absolute_configuration ad
_chemical_formula_moiety 'C63 H78 Ag3 N12 O6, C4 H10 O, 3(B F4), C3 H5 N'
_chemical_formula_sum 'C70 H93 Ag3 B3 F12 N13 O7'
_chemical_formula_weight 1812.6
_chemical_name_common
;
Tris{\h^3^-\m-1,3-bis[(4-methoxy-3,5-dimethyl-2-
pyridyl)methyl]imidazol-2-ylidene}trisilver(I)
 tetrafluoroborate (diethyl ether) propionitrile solvate
;
_chemical_name_systematic
; 
Triangulo-tris{\h^3^-\m~2~-1,3-bis[(4-methoxy-4,5-dimethyl-2-
pyridyl-\kN)methyl]-2<i>H</i>-imidazol-2-ylidene-\kC}trisilver(I)
 3(Ag---Ag) tetrafluoroborate (diethyl ether) propanenitrile
 solvate
;
_space_group_IT_number 144
_symmetry_cell_setting trigonal
_symmetry_Int_Tables_number 144
_symmetry_space_group_name_Hall 'P 31'
_symmetry_space_group_name_H-M 'P 31'
_atom_sites_solution_hydrogens geom
_atom_sites_solution_primary direct
_atom_sites_solution_secondary difmap
_audit_creation_method SHELXL-97
_cell_angle_alpha 90.00
_cell_angle_beta 90.00
_cell_angle_gamma 120.00
_cell_formula_units_Z 3
_cell_length_a 12.5762(1)
_cell_length_b 12.5762(1)
_cell_length_c 42.7806(4)
_cell_measurement_reflns_used 8640
_cell_measurement_temperature 99(2)
_cell_measurement_theta_max 20.070
_cell_measurement_theta_min 2.247
_cell_volume 5859.71(9)
_computing_cell_refinement SAINT
_computing_data_collection 'SAINT (Bruker, 2002)'
_computing_data_reduction SAINT
_computing_molecular_graphics 'Diamond 3.2 (Crystal Impact, 2009)'
_computing_structure_refinement 'SHELXL-97 (Sheldrick, 2008)'
_computing_structure_solution 'SHELXS-97 (Sheldrick, 2008)'
_diffrn_ambient_temperature 100(2)
_diffrn_measured_fraction_theta_full 1.000
_diffrn_measured_fraction_theta_max 1.000
_diffrn_measurement_device_type 'Bruker APEX CCD area-detector'
_diffrn_measurement_method '\f- and \w-scans'
_diffrn_radiation_monochromator graphite
_diffrn_radiation_source 'fine-focus sealed tube'
_diffrn_radiation_type MoK\a
_diffrn_radiation_wavelength 0.71073
_diffrn_reflns_av_R_equivalents 0.0523
_diffrn_reflns_av_sigmaI/netI 0.0447
_diffrn_reflns_limit_h_max 17
_diffrn_reflns_limit_h_min -15
_diffrn_reflns_limit_k_max 16
_diffrn_reflns_limit_k_min -17
_diffrn_reflns_limit_l_max 60
_diffrn_reflns_limit_l_min -56
_diffrn_reflns_number 191255
_diffrn_reflns_theta_full 29.99
_diffrn_reflns_theta_max 29.99
_diffrn_reflns_theta_min 1.87
_exptl_absorpt_coefficient_mu 0.833
_exptl_absorpt_correction_T_max 0.745
_exptl_absorpt_correction_T_min 0.650
_exptl_absorpt_correction_type multi-scan
_exptl_absorpt_process_details 'SADABS (Bruker, 2002)'
_exptl_crystal_colour colourless
_exptl_crystal_density_diffrn 1.541
_exptl_crystal_description plate
_exptl_crystal_F_000 2772
_exptl_crystal_size_max 0.18
_exptl_crystal_size_mid 0.17
_exptl_crystal_size_min 0.03
_refine_diff_density_max 1.105
_refine_diff_density_min -1.342
_refine_diff_density_rms 0.087
_refine_ls_abs_structure_details 'Flack H D (1983), Acta Cryst. A39, 876-881'
_refine_ls_abs_structure_Flack 0.006(12)
_refine_ls_extinction_method none
_refine_ls_goodness_of_fit_ref 1.058
_refine_ls_hydrogen_treatment constr
_refine_ls_matrix_type full
_refine_ls_number_parameters 1039
_refine_ls_number_reflns 22461
_refine_ls_number_restraints 24
_refine_ls_restrained_S_all 1.062
_refine_ls_R_factor_all 0.0450
_refine_ls_R_factor_gt 0.0379
_refine_ls_shift/su_max 0.001
_refine_ls_shift/su_mean 0.000
_refine_ls_structure_factor_coef Fsqd
_refine_ls_weighting_details 'calc w=1/[\s^2^(Fo^2^)+(0.0239P)^2^+6.3830P] where P=(Fo^2^+2Fc^2^)/3'
_refine_ls_weighting_scheme calc
_refine_ls_wR_factor_gt 0.0719
_refine_ls_wR_factor_ref 0.0740
_reflns_number_gt 20416
_reflns_number_total 22461
_reflns_threshold_expression I>2\s(I)
_cod_data_source_file ic201053t_si_002_08.cif
_cod_data_source_block Compound-3c.EtCN.Et2O
_cod_database_code 4326114

loop_
_symmetry_equiv_pos_as_xyz
'x, y, z'
'-y, x-y, z+1/3'
'-x+y, -x, z+2/3'

loop_
_atom_site_label
_atom_site_type_symbol
_atom_site_fract_x
_atom_site_fract_y
_atom_site_fract_z
_atom_site_U_iso_or_equiv
_atom_site_adp_type
_atom_site_occupancy
_atom_site_symmetry_multiplicity
_atom_site_calc_flag
_atom_site_refinement_flags
_atom_site_disorder_assembly
_atom_site_disorder_group
Ag1 Ag 0.490584(19) 0.470131(19) 0.007234(6) 0.01535(4) Uani 1 1 d . . .
Ag2 Ag 0.26890(2) 0.46393(2) 0.013630(5) 0.01476(5) Uani 1 1 d . . .
Ag3 Ag 0.27454(2) 0.25662(2) -0.001623(5) 0.01552(5) Uani 1 1 d . . .
O2 O 0.1694(2) 0.6122(3) 0.15015(6) 0.0337(6) Uani 1 1 d . . .
O1 O 0.7676(3) 0.6530(2) -0.12407(6) 0.0353(6) Uani 1 1 d . . .
O3 O 0.1597(3) 0.7005(3) -0.10542(6) 0.0396(7) Uani 1 1 d . . .
O4 O 0.1633(3) -0.1029(2) 0.11271(7) 0.0390(7) Uani 1 1 d . . .
O6 O 0.7846(2) 0.5482(2) 0.13609(6) 0.0270(5) Uani 1 1 d . . .
O5 O 0.1615(3) -0.0003(4) -0.13719(7) 0.0584(10) Uani 1 1 d D . .
N1 N 0.4934(2) 0.7052(2) -0.01491(6) 0.0188(5) Uani 1 1 d . . .
N2 N 0.4851(2) 0.7077(2) 0.03531(6) 0.0179(5) Uani 1 1 d . . .
N4 N 0.2412(2) 0.5485(2) 0.05971(6) 0.0172(5) Uani 1 1 d . . .
N3 N 0.6150(2) 0.5790(3) -0.03594(7) 0.0208(6) Uani 1 1 d . . .
N5 N 0.0317(2) 0.2039(3) 0.02777(7) 0.0212(6) Uani 1 1 d . . .
N6 N 0.0342(3) 0.2643(3) -0.01936(7) 0.0225(6) Uani 1 1 d . . .
N7 N 0.1646(2) 0.5260(2) -0.02391(6) 0.0196(6) Uani 1 1 d . . .
N8 N 0.1728(3) 0.0888(2) 0.03342(7) 0.0210(6) Uani 1 1 d . . .
N9 N 0.4901(2) 0.2325(2) -0.02561(6) 0.0197(6) Uani 1 1 d . . .
N10 N 0.5036(2) 0.2390(2) 0.02457(6) 0.0172(5) Uani 1 1 d . . .
N12 N 0.6165(2) 0.4863(2) 0.04974(7) 0.0197(5) Uani 1 1 d . . .
N11 N 0.2425(3) 0.1445(3) -0.04830(7) 0.0232(6) Uani 1 1 d . . .
B1 B 0.3480(4) 0.3794(4) 0.12016(11) 0.0307(9) Uani 1 1 d D . .
F1 F 0.4480(3) 0.4865(3) 0.12920(8) 0.0686(9) Uani 1 1 d D . .
F2 F 0.3545(3) 0.2759(3) 0.12880(7) 0.0570(8) Uani 1 1 d D . .
F3 F 0.3477(3) 0.3808(3) 0.08725(6) 0.0536(7) Uani 1 1 d D . .
F4 F 0.2399(2) 0.3704(2) 0.12961(7) 0.0524(7) Uani 1 1 d D . .
B2 B 0.7040(4) 0.0575(4) 0.09028(11) 0.0335(10) Uani 1 1 d . . .
F5 F 0.5812(3) -0.0004(3) 0.09406(14) 0.1226(19) Uani 1 1 d . . .
F6 F 0.7648(4) 0.1153(3) 0.11625(7) 0.0768(11) Uani 1 1 d . . .
F7 F 0.7322(4) 0.1419(3) 0.06691(6) 0.0717(10) Uani 1 1 d . . .
F8 F 0.7366(3) -0.0290(3) 0.08093(8) 0.0642(9) Uani 1 1 d . . .
B3 B 0.9095(5) 0.6051(4) 0.24696(11) 0.0408(12) Uani 1 1 d D . .
F9 F 0.9572(7) 0.5944(6) 0.22176(14) 0.0690(19) Uani 0.50 1 d PD A .
F10 F 0.8630(6) 0.6873(5) 0.24162(15) 0.0575(15) Uani 0.50 1 d PD A .
F11 F 0.7991(10) 0.4874(7) 0.2482(3) 0.066(3) Uani 0.50 1 d PD A .
F12 F 0.9650(8) 0.6266(6) 0.2735(2) 0.049(2) Uani 0.50 1 d PD A .
F9A F 1.0026(8) 0.5614(8) 0.2467(3) 0.125(4) Uani 0.50 1 d PD A 3
F10A F 0.9398(6) 0.6752(6) 0.22193(13) 0.0598(16) Uani 0.50 1 d PD A 3
F11A F 0.8027(9) 0.5229(13) 0.2562(4) 0.122(6) Uani 0.50 1 d PD A 3
F12A F 0.9748(12) 0.6837(11) 0.2721(2) 0.100(4) Uani 0.50 1 d PD A 3
C1 C 0.4545(3) 0.6287(3) 0.01082(7) 0.0145(6) Uani 1 1 d . . .
C3 C 0.5466(3) 0.8270(3) -0.00604(9) 0.0244(7) Uani 1 1 d . . .
H3 H 0.5806 0.8961 -0.0196 0.029 Uiso 1 1 calc R . .
C2 C 0.5413(3) 0.8293(3) 0.02533(8) 0.0227(7) Uani 1 1 d . . .
H2 H 0.5702 0.9001 0.0382 0.027 Uiso 1 1 calc R . .
C10 C 0.4612(3) 0.6692(3) 0.06797(7) 0.0201(7) Uani 1 1 d . . .
H10A H 0.5179 0.7395 0.0812 0.024 Uiso 1 1 calc R . .
H10B H 0.4812 0.6031 0.0712 0.024 Uiso 1 1 calc R . .
C11 C 0.3313(3) 0.6234(3) 0.07934(7) 0.0161(6) Uani 1 1 d . . .
C12 C 0.3093(3) 0.6486(3) 0.10950(7) 0.0184(6) Uani 1 1 d . . .
C13 C 0.1861(3) 0.5896(3) 0.11993(8) 0.0206(7) Uani 1 1 d . . .
C14 C 0.0915(3) 0.5065(3) 0.10059(8) 0.0197(6) Uani 1 1 d . . .
C15 C 0.1254(3) 0.4931(3) 0.07078(8) 0.0199(6) Uani 1 1 d . . .
H15 H 0.0617 0.4404 0.0569 0.024 Uiso 1 1 calc R . .
C4 C 0.4810(3) 0.6626(3) -0.04696(7) 0.0216(7) Uani 1 1 d . . .
H4A H 0.4823 0.7256 -0.0611 0.026 Uiso 1 1 calc R . .
H4B H 0.4005 0.5868 -0.0494 0.026 Uiso 1 1 calc R . .
C5 C 0.5829(3) 0.6363(3) -0.05672(7) 0.0190(6) Uani 1 1 d . . .
C6 C 0.6315(3) 0.6642(3) -0.08705(8) 0.0229(7) Uani 1 1 d . . .
C7 C 0.7159(3) 0.6264(3) -0.09463(8) 0.0245(7) Uani 1 1 d . . .
C8 C 0.7535(3) 0.5702(3) -0.07300(8) 0.0240(7) Uani 1 1 d . . .
C9 C 0.6995(3) 0.5485(3) -0.04390(8) 0.0239(7) Uani 1 1 d . . .
H9 H 0.7234 0.5096 -0.0286 0.029 Uiso 1 1 calc R . .
C48 C 0.8512(4) 0.5364(4) -0.07913(10) 0.0370(9) Uani 1 1 d . . .
H48A H 0.9075 0.5906 -0.0953 0.055 Uiso 1 1 calc R . .
H48B H 0.8124 0.4510 -0.0863 0.055 Uiso 1 1 calc R . .
H48C H 0.8971 0.5456 -0.0598 0.055 Uiso 1 1 calc R . .
C47 C 0.7239(5) 0.5468(4) -0.14412(10) 0.0457(11) Uani 1 1 d . . .
H47A H 0.7726 0.5698 -0.1634 0.069 Uiso 1 1 calc R . .
H47B H 0.6374 0.5160 -0.1493 0.069 Uiso 1 1 calc R . .
H47C H 0.7321 0.4826 -0.1333 0.069 Uiso 1 1 calc R . .
C46 C 0.5954(4) 0.7296(4) -0.11037(8) 0.0371(10) Uani 1 1 d . . .
H46A H 0.6442 0.7453 -0.1294 0.056 Uiso 1 1 calc R . .
H46B H 0.6104 0.8078 -0.1015 0.056 Uiso 1 1 calc R . .
H46C H 0.5081 0.6785 -0.1154 0.056 Uiso 1 1 calc R . .
C51 C -0.0394(3) 0.4245(3) 0.11080(9) 0.0292(8) Uani 1 1 d . . .
H51A H -0.0405 0.3876 0.1311 0.044 Uiso 1 1 calc R . .
H51B H -0.0824 0.3595 0.0953 0.044 Uiso 1 1 calc R . .
H51C H -0.0804 0.4731 0.1127 0.044 Uiso 1 1 calc R . .
C50 C 0.0700(4) 0.6325(4) 0.15740(9) 0.0342(9) Uani 1 1 d . . .
H50A H 0.0928 0.6891 0.1751 0.051 Uiso 1 1 calc R . .
H50B H -0.0028 0.5542 0.1629 0.051 Uiso 1 1 calc R . .
H50C H 0.0518 0.6680 0.1392 0.051 Uiso 1 1 calc R . .
C49 C 0.4108(3) 0.7306(3) 0.13138(8) 0.0289(8) Uani 1 1 d . . .
H49A H 0.4687 0.8061 0.1204 0.043 Uiso 1 1 calc R . .
H49B H 0.4537 0.6881 0.1386 0.043 Uiso 1 1 calc R . .
H49C H 0.3761 0.7510 0.1494 0.043 Uiso 1 1 calc R . .
C16 C 0.1094(3) 0.2804(3) 0.00532(8) 0.0167(6) Uani 1 1 d . . .
C17 C -0.0872(3) 0.1409(3) 0.01683(11) 0.0343(9) Uani 1 1 d . . .
H17 H -0.1570 0.0815 0.0280 0.041 Uiso 1 1 calc R . .
C18 C -0.0863(3) 0.1786(3) -0.01243(10) 0.0337(9) Uani 1 1 d . . .
H18 H -0.1552 0.1518 -0.0259 0.040 Uiso 1 1 calc R . .
C19 C 0.0765(3) 0.3251(3) -0.04943(8) 0.0260(7) Uani 1 1 d . . .
H19A H 0.0098 0.2819 -0.0649 0.031 Uiso 1 1 calc R . .
H19B H 0.1466 0.3158 -0.0563 0.031 Uiso 1 1 calc R . .
C20 C 0.1166(3) 0.4619(3) -0.05021(8) 0.0235(7) Uani 1 1 d . . .
C21 C 0.1110(3) 0.5142(4) -0.07831(8) 0.0247(7) Uani 1 1 d . . .
C22 C 0.1623(3) 0.6411(4) -0.07858(8) 0.0260(8) Uani 1 1 d . . .
C23 C 0.2108(3) 0.7107(3) -0.05139(9) 0.0259(7) Uani 1 1 d . . .
C24 C 0.2086(3) 0.6469(3) -0.02488(8) 0.0217(7) Uani 1 1 d . . .
H24 H 0.2405 0.6921 -0.0061 0.026 Uiso 1 1 calc R . .
C25 C 0.0705(3) 0.1878(3) 0.05864(8) 0.0247(7) Uani 1 1 d . . .
H25A H -0.0002 0.1577 0.0731 0.030 Uiso 1 1 calc R . .
H25B H 0.1352 0.2688 0.0664 0.030 Uiso 1 1 calc R . .
C26 C 0.1201(3) 0.0984(3) 0.05952(8) 0.0208(7) Uani 1 1 d . . .
C27 C 0.1129(3) 0.0362(3) 0.08727(8) 0.0246(7) Uani 1 1 d . . .
C28 C 0.1674(3) -0.0378(3) 0.08665(9) 0.0276(8) Uani 1 1 d . . .
C29 C 0.2214(3) -0.0512(3) 0.05976(8) 0.0240(7) Uani 1 1 d . . .
C30 C 0.2217(3) 0.0134(3) 0.03376(8) 0.0225(7) Uani 1 1 d . . .
H30 H 0.2578 0.0050 0.0151 0.027 Uiso 1 1 calc R . .
C57 C 0.2754(4) -0.1350(3) 0.05816(10) 0.0335(9) Uani 1 1 d . . .
H57A H 0.3005 -0.1379 0.0366 0.050 Uiso 1 1 calc R . .
H57B H 0.2137 -0.2178 0.0649 0.050 Uiso 1 1 calc R . .
H57C H 0.3471 -0.1035 0.0720 0.050 Uiso 1 1 calc R . .
C56 C 0.2668(5) -0.0350(5) 0.13292(12) 0.0618(15) Uani 1 1 d . . .
H56A H 0.2702 -0.0907 0.1484 0.093 Uiso 1 1 calc R . .
H56B H 0.2585 0.0293 0.1436 0.093 Uiso 1 1 calc R . .
H56C H 0.3424 0.0026 0.1205 0.093 Uiso 1 1 calc R . .
C55 C 0.0537(4) 0.0507(3) 0.11590(9) 0.0366(9) Uani 1 1 d . . .
H55A H 0.0511 -0.0054 0.1322 0.055 Uiso 1 1 calc R . .
H55B H -0.0301 0.0317 0.1109 0.055 Uiso 1 1 calc R . .
H55C H 0.1013 0.1355 0.1234 0.055 Uiso 1 1 calc R . .
C54 C 0.2633(4) 0.8479(3) -0.05090(11) 0.0362(9) Uani 1 1 d . . .
H54A H 0.2962 0.8797 -0.0301 0.054 Uiso 1 1 calc R . .
H54B H 0.1986 0.8669 -0.0559 0.054 Uiso 1 1 calc R . .
H54C H 0.3294 0.8863 -0.0664 0.054 Uiso 1 1 calc R . .
C53 C 0.2583(5) 0.7285(6) -0.12704(11) 0.0604(15) Uani 1 1 d . . .
H53A H 0.2406 0.7540 -0.1471 0.091 Uiso 1 1 calc R . .
H53B H 0.2659 0.6554 -0.1301 0.091 Uiso 1 1 calc R . .
H53C H 0.3353 0.7951 -0.1186 0.091 Uiso 1 1 calc R . .
C52 C 0.0526(4) 0.4396(4) -0.10740(9) 0.0370(10) Uani 1 1 d . . .
H52A H 0.0323 0.4874 -0.1218 0.055 Uiso 1 1 calc R . .
H52B H -0.0225 0.3638 -0.1017 0.055 Uiso 1 1 calc R . .
H52C H 0.1101 0.4192 -0.1175 0.055 Uiso 1 1 calc R . .
C31 C 0.4659(3) 0.2794(3) -0.00040(7) 0.0215(7) Uani 1 1 d . . .
C33 C 0.5444(3) 0.1646(3) -0.01726(9) 0.0254(7) Uani 1 1 d . . .
H33 H 0.5706 0.1229 -0.0311 0.031 Uiso 1 1 calc R . .
C32 C 0.5532(3) 0.1685(3) 0.01398(8) 0.0231(7) Uani 1 1 d . . .
H32 H 0.5869 0.1303 0.0265 0.028 Uiso 1 1 calc R . .
C40 C 0.4944(3) 0.2653(3) 0.05733(8) 0.0203(7) Uani 1 1 d . . .
H40A H 0.4981 0.2022 0.0704 0.024 Uiso 1 1 calc R . .
H40B H 0.4133 0.2583 0.0608 0.024 Uiso 1 1 calc R . .
C41 C 0.5939(3) 0.3914(3) 0.06818(7) 0.0170(6) Uani 1 1 d . . .
C42 C 0.6498(3) 0.4059(3) 0.09754(7) 0.0189(6) Uani 1 1 d . . .
C43 C 0.7274(3) 0.5266(3) 0.10723(8) 0.0203(6) Uani 1 1 d . . .
C44 C 0.7529(3) 0.6266(3) 0.08848(8) 0.0217(7) Uani 1 1 d . . .
C45 C 0.6958(3) 0.5995(3) 0.05964(8) 0.0225(7) Uani 1 1 d . . .
H45 H 0.7142 0.6660 0.0459 0.027 Uiso 1 1 calc R . .
C34 C 0.4630(3) 0.2510(3) -0.05770(8) 0.0259(7) Uani 1 1 d . . .
H34A H 0.5207 0.2428 -0.0719 0.031 Uiso 1 1 calc R . .
H34B H 0.4784 0.3360 -0.0597 0.031 Uiso 1 1 calc R . .
C35 C 0.3328(3) 0.1630(3) -0.06835(8) 0.0234(7) Uani 1 1 d . B .
C36 C 0.3077(4) 0.1122(4) -0.09819(9) 0.0346(9) Uani 1 1 d . . .
C37 C 0.1835(4) 0.0421(4) -0.10724(9) 0.0398(10) Uani 1 1 d . B .
C38 C 0.0898(4) 0.0260(4) -0.08699(9) 0.0350(9) Uani 1 1 d . . .
C39 C 0.1268(4) 0.0782(3) -0.05811(9) 0.0282(8) Uani 1 1 d . B .
H39 H 0.0643 0.0661 -0.0437 0.034 Uiso 1 1 calc R . .
C60 C -0.0455(5) -0.0378(4) -0.09577(13) 0.0557(14) Uani 1 1 d . B .
H60A H -0.0902 -0.0174 -0.0804 0.084 Uiso 1 1 calc R . .
H60B H -0.0790 -0.1268 -0.0961 0.084 Uiso 1 1 calc R . .
H60C H -0.0545 -0.0102 -0.1165 0.084 Uiso 1 1 calc R . .
C58 C 0.4077(5) 0.1290(6) -0.12013(10) 0.0581(15) Uani 1 1 d . B .
H58A H 0.3720 0.0729 -0.1379 0.087 Uiso 1 1 calc R . .
H58B H 0.4655 0.1113 -0.1091 0.087 Uiso 1 1 calc R . .
H58C H 0.4512 0.2139 -0.1277 0.087 Uiso 1 1 calc R . .
C63 C 0.8380(4) 0.7559(3) 0.09900(10) 0.0327(9) Uani 1 1 d . . .
H63A H 0.8073 0.7715 0.1185 0.049 Uiso 1 1 calc R . .
H63B H 0.8420 0.8133 0.0829 0.049 Uiso 1 1 calc R . .
H63C H 0.9202 0.7676 0.1024 0.049 Uiso 1 1 calc R . .
C62 C 0.7129(4) 0.5518(4) 0.16190(9) 0.0403(10) Uani 1 1 d . . .
H62A H 0.7587 0.5649 0.1814 0.061 Uiso 1 1 calc R . .
H62B H 0.6352 0.4739 0.1630 0.061 Uiso 1 1 calc R . .
H62C H 0.6961 0.6192 0.1588 0.061 Uiso 1 1 calc R . .
C61 C 0.6268(3) 0.2992(3) 0.11757(8) 0.0257(7) Uani 1 1 d . . .
H61A H 0.6783 0.3289 0.1363 0.039 Uiso 1 1 calc R . .
H61B H 0.6470 0.2447 0.1058 0.039 Uiso 1 1 calc R . .
H61C H 0.5402 0.2541 0.1237 0.039 Uiso 1 1 calc R . .
C1S C 0.9261(5) 0.8173(4) -0.00778(12) 0.0571(14) Uani 1 1 d . . .
H1SA H 0.9744 0.9056 -0.0035 0.086 Uiso 1 1 calc R . .
H1SB H 0.8397 0.7876 -0.0028 0.086 Uiso 1 1 calc R . .
H1SC H 0.9339 0.8022 -0.0299 0.086 Uiso 1 1 calc R . .
C2S C 0.9732(4) 0.7501(4) 0.01228(11) 0.0374(9) Uani 1 1 d . . .
H2SA H 1.0608 0.7801 0.0076 0.045 Uiso 1 1 calc R . .
H2SB H 0.9659 0.7650 0.0347 0.045 Uiso 1 1 calc R . .
C3S C 0.9332(3) 0.5521(3) 0.02558(9) 0.0318(8) Uani 1 1 d . . .
H3SA H 0.9144 0.5605 0.0476 0.038 Uiso 1 1 calc R . .
H3SB H 1.0218 0.5796 0.0239 0.038 Uiso 1 1 calc R . .
C4S C 0.8572(4) 0.4210(4) 0.01500(11) 0.0390(10) Uani 1 1 d . . .
H4SA H 0.8785 0.3689 0.0274 0.058 Uiso 1 1 calc R . .
H4SB H 0.8736 0.4149 -0.0071 0.058 Uiso 1 1 calc R . .
H4SC H 0.7699 0.3938 0.0178 0.058 Uiso 1 1 calc R . .
O1S O 0.9026(2) 0.6233(2) 0.00567(6) 0.0342(6) Uani 1 1 d . . .
C5S C 0.6200(4) 0.9405(3) 0.21021(10) 0.0320(9) Uani 1 1 d . . .
C6S C 0.6695(4) 0.9715(4) 0.17851(9) 0.0370(9) Uani 1 1 d . . .
H6SA H 0.7325 1.0597 0.1777 0.044 Uiso 1 1 calc R . .
H6SB H 0.6026 0.9579 0.1639 0.044 Uiso 1 1 calc R . .
C7S C 0.7265(4) 0.8959(4) 0.16778(10) 0.0430(10) Uani 1 1 d . . .
H7SA H 0.7605 0.9218 0.1467 0.064 Uiso 1 1 calc R . .
H7SB H 0.6635 0.8087 0.1675 0.064 Uiso 1 1 calc R . .
H7SC H 0.7922 0.9083 0.1822 0.064 Uiso 1 1 calc R . .
N1S N 0.5818(3) 0.9162(3) 0.23486(9) 0.0428(9) Uani 1 1 d . . .
C59 C 0.0611(6) -0.1346(5) -0.14107(12) 0.0416(16) Uani 0.783(10) 1 d PD B 1
H59A H 0.0520 -0.1568 -0.1633 0.062 Uiso 0.783(10) 1 calc PR B 1
H59B H -0.0168 -0.1457 -0.1330 0.062 Uiso 0.783(10) 1 calc PR B 1
H59C H 0.0838 -0.1874 -0.1294 0.062 Uiso 0.783(10) 1 calc PR B 1
C59A C 0.197(2) -0.0721(17) -0.1510(4) 0.045(6) Uani 0.217(10) 1 d PD B 2
H59D H 0.1677 -0.0877 -0.1726 0.068 Uiso 0.217(10) 1 calc PR B 2
H59E H 0.1630 -0.1501 -0.1397 0.068 Uiso 0.217(10) 1 calc PR B 2
H59F H 0.2870 -0.0313 -0.1508 0.068 Uiso 0.217(10) 1 calc PR B 2

loop_
_atom_site_aniso_label
_atom_site_aniso_U_11
_atom_site_aniso_U_22
_atom_site_aniso_U_33
_atom_site_aniso_U_23
_atom_site_aniso_U_13
_atom_site_aniso_U_12
Ag1 0.01543(11) 0.01441(11) 0.01650(10) 0.00134(9) -0.00016(9) 0.00767(10)
Ag2 0.01510(11) 0.01321(10) 0.01600(11) -0.00170(8) -0.00141(9) 0.00709(9)
Ag3 0.01642(11) 0.01401(11) 0.01688(11) -0.00220(9) -0.00136(9) 0.00818(9)
O2 0.0304(14) 0.0585(18) 0.0182(13) -0.0029(12) 0.0014(10) 0.0267(13)
O1 0.0543(18) 0.0334(14) 0.0239(14) 0.0043(11) 0.0180(12) 0.0264(14)
O3 0.0457(17) 0.065(2) 0.0267(14) 0.0212(13) 0.0112(12) 0.0410(16)
O4 0.0505(18) 0.0257(14) 0.0301(15) 0.0067(11) -0.0098(13) 0.0111(13)
O6 0.0244(12) 0.0389(14) 0.0199(12) -0.0103(10) -0.0067(10) 0.0175(11)
O5 0.078(2) 0.086(3) 0.0339(17) -0.0371(17) -0.0313(16) 0.058(2)
N1 0.0211(13) 0.0190(13) 0.0152(13) 0.0064(10) 0.0044(10) 0.0092(11)
N2 0.0126(12) 0.0144(12) 0.0222(14) 0.0025(10) 0.0016(10) 0.0034(10)
N4 0.0169(13) 0.0177(13) 0.0174(13) -0.0020(10) -0.0006(10) 0.0090(11)
N3 0.0194(13) 0.0251(14) 0.0207(14) 0.0023(11) -0.0005(11) 0.0133(12)
N5 0.0128(13) 0.0171(13) 0.0315(16) -0.0023(11) 0.0029(11) 0.0059(11)
N6 0.0204(14) 0.0202(14) 0.0275(16) -0.0107(12) -0.0072(12) 0.0106(12)
N7 0.0204(13) 0.0206(13) 0.0202(14) -0.0024(11) -0.0051(11) 0.0120(11)
N8 0.0226(14) 0.0143(13) 0.0237(15) 0.0003(11) -0.0003(11) 0.0075(11)
N9 0.0215(14) 0.0217(14) 0.0193(14) -0.0024(11) 0.0002(11) 0.0132(12)
N10 0.0182(13) 0.0197(13) 0.0147(13) 0.0005(10) -0.0010(10) 0.0101(11)
N12 0.0187(13) 0.0175(13) 0.0222(14) 0.0007(11) -0.0004(11) 0.0085(11)
N11 0.0299(15) 0.0199(14) 0.0209(15) -0.0064(11) -0.0048(12) 0.0133(12)
B1 0.026(2) 0.032(2) 0.038(3) 0.0024(18) 0.0022(17) 0.0166(18)
F1 0.0498(17) 0.0569(18) 0.103(3) -0.0254(17) -0.0297(17) 0.0295(15)
F2 0.0532(16) 0.0503(16) 0.084(2) 0.0304(15) 0.0080(15) 0.0379(14)
F3 0.0717(19) 0.0600(17) 0.0450(16) 0.0074(13) 0.0067(14) 0.0447(16)
F4 0.0427(14) 0.0557(16) 0.0731(19) 0.0316(14) 0.0297(14) 0.0354(13)
B2 0.035(2) 0.025(2) 0.037(3) -0.0025(18) -0.0063(19) 0.0133(19)
F5 0.0388(18) 0.048(2) 0.261(6) -0.015(3) 0.027(3) 0.0065(16)
F6 0.141(3) 0.0546(18) 0.0481(17) -0.0147(14) -0.0468(19) 0.059(2)
F7 0.128(3) 0.096(2) 0.0368(16) 0.0185(16) 0.0167(17) 0.090(2)
F8 0.090(2) 0.0591(18) 0.071(2) -0.0237(15) -0.0378(17) 0.0577(18)
B3 0.066(3) 0.031(2) 0.026(2) 0.0006(18) 0.006(2) 0.024(2)
F9 0.098(5) 0.062(4) 0.044(4) 0.003(3) 0.041(3) 0.038(4)
F10 0.077(4) 0.045(3) 0.072(4) 0.005(3) -0.008(3) 0.047(3)
F11 0.072(6) 0.021(3) 0.082(7) -0.001(3) -0.041(5) 0.007(3)
F12 0.045(3) 0.041(4) 0.041(4) 0.007(3) -0.021(3) 0.005(3)
F9A 0.109(7) 0.079(6) 0.223(12) 0.013(7) -0.010(7) 0.074(6)
F10A 0.066(4) 0.063(4) 0.038(3) 0.015(3) -0.006(3) 0.023(3)
F11A 0.035(5) 0.190(14) 0.111(10) 0.096(10) 0.015(6) 0.034(7)
F12A 0.117(9) 0.161(12) 0.045(6) -0.047(7) -0.025(5) 0.086(10)
C1 0.0156(14) 0.0127(13) 0.0149(14) 0.0002(11) 0.0020(11) 0.0069(12)
C3 0.0257(17) 0.0145(15) 0.0308(19) 0.0040(13) 0.0063(14) 0.0083(13)
C2 0.0211(16) 0.0100(14) 0.0313(19) -0.0017(12) 0.0029(14) 0.0035(12)
C10 0.0196(15) 0.0239(16) 0.0148(16) -0.0025(12) -0.0024(12) 0.0096(13)
C11 0.0191(15) 0.0140(14) 0.0173(15) -0.0001(11) -0.0001(12) 0.0100(12)
C12 0.0209(15) 0.0171(15) 0.0177(16) -0.0028(12) -0.0034(12) 0.0097(13)
C13 0.0261(17) 0.0241(16) 0.0168(15) -0.0014(12) 0.0009(13) 0.0165(14)
C14 0.0193(15) 0.0195(15) 0.0235(17) -0.0005(13) 0.0025(13) 0.0121(13)
C15 0.0144(14) 0.0179(15) 0.0264(17) -0.0043(13) -0.0029(12) 0.0074(12)
C4 0.0269(17) 0.0304(18) 0.0132(15) 0.0023(13) 0.0012(13) 0.0187(15)
C5 0.0194(15) 0.0202(15) 0.0181(16) 0.0008(12) 0.0018(12) 0.0104(13)
C6 0.0307(18) 0.0195(16) 0.0187(16) 0.0000(13) 0.0006(13) 0.0126(14)
C7 0.0306(18) 0.0202(16) 0.0199(17) 0.0026(13) 0.0074(14) 0.0104(14)
C8 0.0204(16) 0.0242(17) 0.0294(19) -0.0023(14) 0.0038(14) 0.0125(14)
C9 0.0187(16) 0.0300(18) 0.0253(18) 0.0037(14) 0.0016(13) 0.0139(14)
C48 0.038(2) 0.046(2) 0.041(2) 0.0059(19) 0.0121(18) 0.031(2)
C47 0.071(3) 0.051(3) 0.027(2) -0.0029(19) 0.009(2) 0.039(3)
C46 0.063(3) 0.052(3) 0.0164(17) 0.0090(16) 0.0096(17) 0.043(2)
C51 0.0219(17) 0.0290(19) 0.034(2) -0.0031(15) 0.0026(15) 0.0106(15)
C50 0.035(2) 0.044(2) 0.029(2) -0.0104(17) 0.0021(16) 0.0236(19)
C49 0.0276(18) 0.034(2) 0.0199(17) -0.0096(15) -0.0051(14) 0.0118(16)
C16 0.0254(15) 0.0109(13) 0.0200(15) -0.0025(11) -0.0045(13) 0.0137(12)
C17 0.0163(16) 0.0211(17) 0.058(3) -0.0045(17) -0.0016(17) 0.0038(14)
C18 0.0200(17) 0.0233(18) 0.055(3) -0.0074(17) -0.0128(17) 0.0086(15)
C19 0.0344(19) 0.0262(18) 0.0229(18) -0.0086(14) -0.0104(15) 0.0193(16)
C20 0.0230(17) 0.0314(19) 0.0227(17) -0.0040(14) -0.0036(13) 0.0184(15)
C21 0.0246(17) 0.042(2) 0.0190(17) -0.0030(14) -0.0024(13) 0.0254(16)
C22 0.0271(18) 0.043(2) 0.0219(17) 0.0137(15) 0.0074(14) 0.0278(17)
C23 0.0205(16) 0.0297(18) 0.035(2) 0.0086(15) 0.0084(14) 0.0183(15)
C24 0.0241(16) 0.0227(16) 0.0245(17) -0.0009(13) -0.0002(13) 0.0163(14)
C25 0.0266(17) 0.0190(16) 0.0277(18) 0.0051(13) 0.0085(14) 0.0110(14)
C26 0.0204(16) 0.0137(15) 0.0216(17) -0.0002(12) 0.0002(13) 0.0036(13)
C27 0.0261(17) 0.0125(15) 0.0228(17) 0.0005(12) -0.0007(14) 0.0003(13)
C28 0.0293(18) 0.0142(15) 0.0268(19) 0.0031(13) -0.0076(15) 0.0014(14)
C29 0.0232(16) 0.0126(14) 0.0305(18) -0.0005(13) -0.0075(14) 0.0048(13)
C30 0.0276(18) 0.0124(15) 0.0244(18) 0.0005(13) -0.0009(14) 0.0078(13)
C57 0.036(2) 0.0250(18) 0.043(2) 0.0011(17) -0.0101(18) 0.0184(17)
C56 0.079(4) 0.056(3) 0.039(3) 0.001(2) -0.032(3) 0.024(3)
C55 0.047(2) 0.0227(18) 0.026(2) 0.0039(15) 0.0049(17) 0.0073(17)
C54 0.038(2) 0.0247(19) 0.050(3) 0.0119(17) 0.0071(19) 0.0188(17)
C53 0.052(3) 0.103(4) 0.042(3) 0.037(3) 0.024(2) 0.050(3)
C52 0.050(2) 0.062(3) 0.0208(19) -0.0104(18) -0.0080(17) 0.045(2)
C31 0.0318(18) 0.0262(18) 0.0054(16) 0.0014(12) 0.0030(12) 0.0137(15)
C33 0.0262(18) 0.0246(17) 0.033(2) -0.0064(15) -0.0034(15) 0.0180(15)
C32 0.0218(16) 0.0186(15) 0.0306(19) -0.0014(13) -0.0053(13) 0.0115(13)
C40 0.0186(15) 0.0198(16) 0.0169(16) 0.0016(12) -0.0030(12) 0.0054(13)
C41 0.0140(14) 0.0187(15) 0.0176(15) -0.0030(12) -0.0009(11) 0.0076(12)
C42 0.0172(15) 0.0282(17) 0.0159(15) -0.0014(13) -0.0003(12) 0.0148(13)
C43 0.0146(14) 0.0251(16) 0.0227(17) -0.0057(13) -0.0016(12) 0.0111(13)
C44 0.0151(15) 0.0232(16) 0.0294(18) -0.0067(13) -0.0017(13) 0.0115(13)
C45 0.0141(15) 0.0202(16) 0.0321(19) 0.0008(14) -0.0002(13) 0.0077(13)
C34 0.036(2) 0.0321(19) 0.0145(16) 0.0012(14) 0.0050(14) 0.0207(17)
C35 0.038(2) 0.0237(16) 0.0165(16) -0.0011(13) -0.0045(14) 0.0216(16)
C36 0.063(3) 0.046(2) 0.0204(18) -0.0085(16) -0.0096(18) 0.046(2)
C37 0.063(3) 0.051(3) 0.029(2) -0.0176(19) -0.020(2) 0.047(2)
C38 0.049(2) 0.030(2) 0.035(2) -0.0114(16) -0.0227(18) 0.0261(19)
C39 0.0322(19) 0.0186(16) 0.032(2) -0.0072(14) -0.0075(15) 0.0116(15)
C60 0.058(3) 0.041(3) 0.066(3) -0.022(2) -0.038(3) 0.023(2)
C58 0.088(4) 0.105(4) 0.020(2) -0.016(2) -0.006(2) 0.078(4)
C63 0.0278(19) 0.0241(18) 0.042(2) -0.0119(16) -0.0050(16) 0.0095(16)
C62 0.044(2) 0.056(3) 0.025(2) -0.0157(19) -0.0027(17) 0.028(2)
C61 0.0272(18) 0.0306(19) 0.0195(17) 0.0005(14) -0.0040(14) 0.0146(15)
C1S 0.069(3) 0.027(2) 0.052(3) 0.006(2) -0.018(3) 0.007(2)
C2S 0.034(2) 0.025(2) 0.040(2) -0.0002(17) -0.0011(18) 0.0050(17)
C3S 0.0277(19) 0.034(2) 0.032(2) 0.0041(16) 0.0008(15) 0.0143(17)
C4S 0.031(2) 0.034(2) 0.052(3) -0.0006(19) -0.0018(19) 0.0168(18)
O1S 0.0289(14) 0.0262(13) 0.0371(16) 0.0024(11) -0.0048(11) 0.0060(11)
C5S 0.031(2) 0.0241(18) 0.039(2) -0.0031(16) -0.0008(17) 0.0127(16)
C6S 0.049(2) 0.032(2) 0.031(2) -0.0016(16) -0.0026(18) 0.0216(19)
C7S 0.048(3) 0.045(2) 0.036(2) 0.0026(19) 0.0108(19) 0.023(2)
N1S 0.042(2) 0.0350(19) 0.046(2) -0.0015(17) 0.0091(17) 0.0150(17)
C59 0.069(4) 0.037(3) 0.029(3) -0.014(2) -0.018(3) 0.034(3)
C59A 0.072(16) 0.029(10) 0.028(10) -0.005(8) -0.004(10) 0.021(10)

loop_
_atom_type_symbol
_atom_type_description
_atom_type_scat_dispersion_real
_atom_type_scat_dispersion_imag
_atom_type_scat_source
C C 0.0033 0.0016 'International Tables Vol C Tables 4.2.6.8 and 6.1.1.4'
H H 0.0000 0.0000 'International Tables Vol C Tables 4.2.6.8 and 6.1.1.4'
B B 0.0013 0.0007 'International Tables Vol C Tables 4.2.6.8 and 6.1.1.4'
N N 0.0061 0.0033 'International Tables Vol C Tables 4.2.6.8 and 6.1.1.4'
F F 0.0171 0.0103 'International Tables Vol C Tables 4.2.6.8 and 6.1.1.4'
Ag Ag -0.8971 1.1015 'International Tables Vol C Tables 4.2.6.8 and 6.1.1.4'
O O 0.0106 0.0060 'International Tables Vol C Tables 4.2.6.8 and 6.1.1.4'

loop_
_geom_angle_atom_site_label_1
_geom_angle_atom_site_label_2
_geom_angle_atom_site_label_3
_geom_angle
C1 Ag1 C31 162.68(11)
C1 Ag1 N12 107.13(10)
C31 Ag1 N12 86.18(10)
C1 Ag1 N3 84.77(10)
C31 Ag1 N3 101.51(10)
N12 Ag1 N3 109.38(9)
C1 Ag1 Ag3 109.71(8)
C31 Ag1 Ag3 53.17(9)
N12 Ag1 Ag3 119.25(6)
N3 Ag1 Ag3 120.43(7)
C1 Ag1 Ag2 51.21(8)
C31 Ag1 Ag2 112.29(9)
N12 Ag1 Ag2 123.50(7)
N3 Ag1 Ag2 117.38(6)
Ag3 Ag1 Ag2 59.446(8)
C16 Ag2 C1 162.21(11)
C16 Ag2 N4 110.30(11)
C1 Ag2 N4 86.98(10)
C16 Ag2 N7 82.82(10)
C1 Ag2 N7 98.56(10)
N4 Ag2 N7 100.54(9)
C16 Ag2 Ag3 53.39(8)
C1 Ag2 Ag3 111.26(8)
N4 Ag2 Ag3 135.73(6)
N7 Ag2 Ag3 115.13(6)
C16 Ag2 Ag1 113.01(8)
C1 Ag2 Ag1 52.61(8)
N4 Ag2 Ag1 116.52(6)
N7 Ag2 Ag1 128.54(7)
Ag3 Ag2 Ag1 59.624(8)
C16 Ag3 C31 164.37(11)
C16 Ag3 N11 107.26(11)
C31 Ag3 N11 87.05(11)
C16 Ag3 N8 84.96(11)
C31 Ag3 N8 99.41(11)
N11 Ag3 N8 98.51(10)
C16 Ag3 Ag2 51.42(7)
C31 Ag3 Ag2 113.93(9)
N11 Ag3 Ag2 134.16(7)
N8 Ag3 Ag2 116.05(7)
C16 Ag3 Ag1 112.35(7)
C31 Ag3 Ag1 53.34(9)
N11 Ag3 Ag1 119.61(7)
N8 Ag3 Ag1 128.03(7)
Ag2 Ag3 Ag1 60.931(8)
C13 O2 C50 118.9(3)
C7 O1 C47 113.7(3)
C22 O3 C53 114.6(3)
C28 O4 C56 112.5(3)
C43 O6 C62 114.7(3)
C59A O5 C37 127.7(9)
C59A O5 C59 64.9(10)
C37 O5 C59 115.3(4)
C1 N1 C3 111.1(3)
C1 N1 C4 124.1(3)
C3 N1 C4 124.8(3)
C1 N2 C2 111.6(3)
C1 N2 C10 124.0(3)
C2 N2 C10 124.4(3)
C11 N4 C15 117.2(3)
C11 N4 Ag2 125.3(2)
C15 N4 Ag2 115.3(2)
C5 N3 C9 119.0(3)
C5 N3 Ag1 123.0(2)
C9 N3 Ag1 115.0(2)
C16 N5 C17 110.8(3)
C16 N5 C25 124.3(3)
C17 N5 C25 124.8(3)
C16 N6 C18 111.0(3)
C16 N6 C19 124.2(3)
C18 N6 C19 124.8(3)
C24 N7 C20 117.7(3)
C24 N7 Ag2 113.8(2)
C20 N7 Ag2 120.9(2)
C26 N8 C30 118.1(3)
C26 N8 Ag3 121.3(2)
C30 N8 Ag3 113.2(2)
C31 N9 C33 110.9(3)
C31 N9 C34 124.4(3)
C33 N9 C34 124.7(3)
C31 N10 C32 109.4(3)
C31 N10 C40 125.8(3)
C32 N10 C40 124.7(3)
C45 N12 C41 118.5(3)
C45 N12 Ag1 116.7(2)
C41 N12 Ag1 123.1(2)
C39 N11 C35 118.0(3)
C39 N11 Ag3 116.5(2)
C35 N11 Ag3 123.9(2)
F1 B1 F4 112.7(4)
F1 B1 F2 113.1(3)
F4 B1 F2 111.3(3)
F1 B1 F3 106.2(3)
F4 B1 F3 106.7(3)
F2 B1 F3 106.2(3)
F6 B2 F5 112.5(5)
F6 B2 F7 109.2(4)
F5 B2 F7 106.8(4)
F6 B2 F8 110.5(4)
F5 B2 F8 108.5(4)
F7 B2 F8 109.3(4)
F9 B3 F11A 122.3(9)
F9 B3 F12 122.3(8)
F11A B3 F12 97.9(9)
F9 B3 F10A 52.3(4)
F11A B3 F10A 128.8(8)
F12 B3 F10A 129.1(6)
F9 B3 F12A 125.4(8)
F11A B3 F12A 109.8(9)
F10A B3 F12A 106.2(7)
F9 B3 F10 108.9(6)
F11A B3 F10 89.4(8)
F12 B3 F10 111.2(6)
F10A B3 F10 58.3(4)
F12A B3 F10 85.5(6)
F9 B3 F11 100.7(7)
F12 B3 F11 109.0(7)
F10A B3 F11 121.8(7)
F12A B3 F11 128.1(8)
F10 B3 F11 102.5(7)
F9 B3 F9A 57.8(6)
F11A B3 F9A 113.4(8)
F12 B3 F9A 69.4(7)
F10A B3 F9A 102.6(6)
F12A B3 F9A 88.6(7)
F10 B3 F9A 157.1(6)
F11 B3 F9A 98.6(7)
F10A F9 B3 65.8(5)
F10A F9 F9A 124.1(7)
B3 F9 F9A 70.3(6)
F10A F10 B3 56.4(4)
F11A F11 B3 62.5(17)
F12A F12 B3 86.4(14)
F12A F12 F9A 122.6(19)
B3 F12 F9A 62.1(6)
F9 F9A B3 51.9(4)
F9 F9A F12 97.3(5)
B3 F9A F12 48.5(4)
F9 F10A B3 61.9(4)
F9 F10A F10 124.9(6)
B3 F10A F10 65.3(4)
F11 F11A B3 95(2)
F12 F12A B3 65.5(13)
N2 C1 N1 103.5(2)
N2 C1 Ag2 114.9(2)
N1 C1 Ag2 122.3(2)
N2 C1 Ag1 126.0(2)
N1 C1 Ag1 113.8(2)
Ag2 C1 Ag1 76.18(9)
C2 C3 N1 107.2(3)
C2 C3 H3 126.4
N1 C3 H3 126.4
C3 C2 N2 106.6(3)
C3 C2 H2 126.7
N2 C2 H2 126.7
N2 C10 C11 115.9(3)
N2 C10 H10A 108.3
C11 C10 H10A 108.3
N2 C10 H10B 108.3
C11 C10 H10B 108.3
H10A C10 H10B 107.4
N4 C11 C12 123.1(3)
N4 C11 C10 115.9(3)
C12 C11 C10 120.8(3)
C11 C12 C13 117.7(3)
C11 C12 C49 122.6(3)
C13 C12 C49 119.7(3)
O2 C13 C14 123.8(3)
O2 C13 C12 115.6(3)
C14 C13 C12 120.4(3)
C15 C14 C13 116.0(3)
C15 C14 C51 118.9(3)
C13 C14 C51 124.8(3)
N4 C15 C14 125.5(3)
N4 C15 H15 117.2
C14 C15 H15 117.2
N1 C4 C5 112.9(3)
N1 C4 H4A 109.0
C5 C4 H4A 109.0
N1 C4 H4B 109.0
C5 C4 H4B 109.0
H4A C4 H4B 107.8
N3 C5 C6 122.8(3)
N3 C5 C4 116.7(3)
C6 C5 C4 120.4(3)
C7 C6 C5 116.1(3)
C7 C6 C46 121.3(3)
C5 C6 C46 122.6(3)
O1 C7 C8 119.6(3)
O1 C7 C6 118.3(3)
C8 C7 C6 121.9(3)
C9 C8 C7 116.4(3)
C9 C8 C48 119.4(3)
C7 C8 C48 124.2(3)
N3 C9 C8 123.7(3)
N3 C9 H9 118.2
C8 C9 H9 118.2
C8 C48 H48A 109.5
C8 C48 H48B 109.5
H48A C48 H48B 109.5
C8 C48 H48C 109.5
H48A C48 H48C 109.5
H48B C48 H48C 109.5
O1 C47 H47A 109.5
O1 C47 H47B 109.5
H47A C47 H47B 109.5
O1 C47 H47C 109.5
H47A C47 H47C 109.5
H47B C47 H47C 109.5
C6 C46 H46A 109.5
C6 C46 H46B 109.5
H46A C46 H46B 109.5
C6 C46 H46C 109.5
H46A C46 H46C 109.5
H46B C46 H46C 109.5
C14 C51 H51A 109.5
C14 C51 H51B 109.5
H51A C51 H51B 109.5
C14 C51 H51C 109.5
H51A C51 H51C 109.5
H51B C51 H51C 109.5
O2 C50 H50A 109.5
O2 C50 H50B 109.5
H50A C50 H50B 109.5
O2 C50 H50C 109.5
H50A C50 H50C 109.5
H50B C50 H50C 109.5
C12 C49 H49A 109.5
C12 C49 H49B 109.5
H49A C49 H49B 109.5
C12 C49 H49C 109.5
H49A C49 H49C 109.5
H49B C49 H49C 109.5
N6 C16 N5 103.9(3)
N6 C16 Ag2 118.8(2)
N5 C16 Ag2 125.5(2)
N6 C16 Ag3 119.6(2)
N5 C16 Ag3 112.4(2)
Ag2 C16 Ag3 75.19(10)
C18 C17 N5 107.4(3)
C18 C17 H17 126.3
N5 C17 H17 126.3
C17 C18 N6 106.8(3)
C17 C18 H18 126.6
N6 C18 H18 126.6
N6 C19 C20 115.9(3)
N6 C19 H19A 108.3
C20 C19 H19A 108.3
N6 C19 H19B 108.3
C20 C19 H19B 108.3
H19A C19 H19B 107.4
N7 C20 C21 123.8(3)
N7 C20 C19 117.0(3)
C21 C20 C19 119.0(3)
C20 C21 C22 116.5(3)
C20 C21 C52 122.9(3)
C22 C21 C52 120.6(3)
O3 C22 C21 120.3(3)
O3 C22 C23 118.3(3)
C21 C22 C23 121.2(3)
C24 C23 C22 116.3(3)
C24 C23 C54 121.6(4)
C22 C23 C54 122.1(3)
N7 C24 C23 124.4(3)
N7 C24 H24 117.8
C23 C24 H24 117.8
N5 C25 C26 114.3(3)
N5 C25 H25A 108.7
C26 C25 H25A 108.7
N5 C25 H25B 108.7
C26 C25 H25B 108.7
H25A C25 H25B 107.6
N8 C26 C27 123.8(3)
N8 C26 C25 116.6(3)
C27 C26 C25 119.6(3)
C26 C27 C28 115.9(3)
C26 C27 C55 121.7(3)
C28 C27 C55 122.4(3)
O4 C28 C29 118.5(3)
O4 C28 C27 119.7(3)
C29 C28 C27 121.8(3)
C30 C29 C28 117.1(3)
C30 C29 C57 120.3(3)
C28 C29 C57 122.6(3)
N8 C30 C29 123.3(3)
N8 C30 H30 118.3
C29 C30 H30 118.3
C29 C57 H57A 109.5
C29 C57 H57B 109.5
H57A C57 H57B 109.5
C29 C57 H57C 109.5
H57A C57 H57C 109.5
H57B C57 H57C 109.5
O4 C56 H56A 109.5
O4 C56 H56B 109.5
H56A C56 H56B 109.5
O4 C56 H56C 109.5
H56A C56 H56C 109.5
H56B C56 H56C 109.5
C27 C55 H55A 109.5
C27 C55 H55B 109.5
H55A C55 H55B 109.5
C27 C55 H55C 109.5
H55A C55 H55C 109.5
H55B C55 H55C 109.5
C23 C54 H54A 109.5
C23 C54 H54B 109.5
H54A C54 H54B 109.5
C23 C54 H54C 109.5
H54A C54 H54C 109.5
H54B C54 H54C 109.5
O3 C53 H53A 109.5
O3 C53 H53B 109.5
H53A C53 H53B 109.5
O3 C53 H53C 109.5
H53A C53 H53C 109.5
H53B C53 H53C 109.5
C21 C52 H52A 109.5
C21 C52 H52B 109.5
H52A C52 H52B 109.5
C21 C52 H52C 109.5
H52A C52 H52C 109.5
H52B C52 H52C 109.5
N9 C31 N10 105.6(3)
N9 C31 Ag3 112.7(2)
N10 C31 Ag3 120.9(2)
N9 C31 Ag1 129.7(2)
N10 C31 Ag1 112.9(2)
Ag3 C31 Ag1 73.48(10)
C32 C33 N9 107.0(3)
C32 C33 H33 126.5
N9 C33 H33 126.5
C33 C32 N10 107.1(3)
C33 C32 H32 126.5
N10 C32 H32 126.5
N10 C40 C41 114.4(3)
N10 C40 H40A 108.7
C41 C40 H40A 108.7
N10 C40 H40B 108.7
C41 C40 H40B 108.7
H40A C40 H40B 107.6
N12 C41 C42 122.8(3)
N12 C41 C40 116.6(3)
C42 C41 C40 120.4(3)
C43 C42 C41 116.1(3)
C43 C42 C61 121.5(3)
C41 C42 C61 122.4(3)
O6 C43 C44 118.4(3)
O6 C43 C42 119.4(3)
C44 C43 C42 122.2(3)
C45 C44 C43 115.9(3)
C45 C44 C63 122.4(3)
C43 C44 C63 121.7(3)
N12 C45 C44 124.4(3)
N12 C45 H45 117.8
C44 C45 H45 117.8
N9 C34 C35 114.7(3)
N9 C34 H34A 108.6
C35 C34 H34A 108.6
N9 C34 H34B 108.6
C35 C34 H34B 108.6
H34A C34 H34B 107.6
N11 C35 C36 121.8(3)
N11 C35 C34 116.3(3)
C36 C35 C34 121.7(3)
C35 C36 C37 117.7(4)
C35 C36 C58 121.9(4)
C37 C36 C58 120.4(4)
O5 C37 C38 122.4(4)
O5 C37 C36 116.6(4)
C38 C37 C36 120.8(3)
C39 C38 C37 115.6(4)
C39 C38 C60 119.9(4)
C37 C38 C60 124.4(4)
N11 C39 C38 126.0(4)
N11 C39 H39 117.0
C38 C39 H39 117.0
C38 C60 H60A 109.5
C38 C60 H60B 109.5
H60A C60 H60B 109.5
C38 C60 H60C 109.5
H60A C60 H60C 109.5
H60B C60 H60C 109.5
C36 C58 H58A 109.5
C36 C58 H58B 109.5
H58A C58 H58B 109.5
C36 C58 H58C 109.5
H58A C58 H58C 109.5
H58B C58 H58C 109.5
C44 C63 H63A 109.5
C44 C63 H63B 109.5
H63A C63 H63B 109.5
C44 C63 H63C 109.5
H63A C63 H63C 109.5
H63B C63 H63C 109.5
O6 C62 H62A 109.5
O6 C62 H62B 109.5
H62A C62 H62B 109.5
O6 C62 H62C 109.5
H62A C62 H62C 109.5
H62B C62 H62C 109.5
C42 C61 H61A 109.5
C42 C61 H61B 109.5
H61A C61 H61B 109.5
C42 C61 H61C 109.5
H61A C61 H61C 109.5
H61B C61 H61C 109.5
C2S C1S H1SA 109.5
C2S C1S H1SB 109.5
H1SA C1S H1SB 109.5
C2S C1S H1SC 109.5
H1SA C1S H1SC 109.5
H1SB C1S H1SC 109.5
O1S C2S C1S 108.4(3)
O1S C2S H2SA 110.0
C1S C2S H2SA 110.0
O1S C2S H2SB 110.0
C1S C2S H2SB 110.0
H2SA C2S H2SB 108.4
O1S C3S C4S 106.7(3)
O1S C3S H3SA 110.4
C4S C3S H3SA 110.4
O1S C3S H3SB 110.4
C4S C3S H3SB 110.4
H3SA C3S H3SB 108.6
C3S C4S H4SA 109.5
C3S C4S H4SB 109.5
H4SA C4S H4SB 109.5
C3S C4S H4SC 109.5
H4SA C4S H4SC 109.5
H4SB C4S H4SC 109.5
C2S O1S C3S 112.1(3)
N1S C5S C6S 179.8(5)
C5S C6S C7S 112.6(3)
C5S C6S H6SA 109.1
C7S C6S H6SA 109.1
C5S C6S H6SB 109.1
C7S C6S H6SB 109.1
H6SA C6S H6SB 107.8
C6S C7S H7SA 109.5
C6S C7S H7SB 109.5
H7SA C7S H7SB 109.5
C6S C7S H7SC 109.5
H7SA C7S H7SC 109.5
H7SB C7S H7SC 109.5
O5 C59 H59A 109.5
O5 C59 H59B 109.5
H59A C59 H59B 109.5
O5 C59 H59C 109.5
H59A C59 H59C 109.5
H59B C59 H59C 109.5
O5 C59A H59D 109.5
O5 C59A H59E 109.5
H59D C59A H59E 109.5
O5 C59A H59F 109.5
H59D C59A H59F 109.5
H59E C59A H59F 109.5

loop_
_geom_bond_atom_site_label_1
_geom_bond_atom_site_label_2
_geom_bond_distance
Ag1 C1 2.261(3)
Ag1 C31 2.282(3)
Ag1 N12 2.352(3)
Ag1 N3 2.365(3)
Ag1 Ag3 2.7276(3)
Ag1 Ag2 2.7634(3)
Ag2 C16 2.202(3)
Ag2 C1 2.218(3)
Ag2 N4 2.347(3)
Ag2 N7 2.436(3)
Ag2 Ag3 2.7226(3)
Ag3 C16 2.261(3)
Ag3 C31 2.277(3)
Ag3 N11 2.360(3)
Ag3 N8 2.375(3)
O2 C13 1.362(4)
O2 C50 1.430(4)
O1 C7 1.380(4)
O1 C47 1.445(5)
O3 C22 1.379(4)
O3 C53 1.442(5)
O4 C28 1.369(4)
O4 C56 1.435(5)
O6 C43 1.386(4)
O6 C62 1.440(4)
O5 C59A 1.330(19)
O5 C37 1.362(5)
O5 C59 1.530(6)
N1 C1 1.381(4)
N1 C3 1.382(4)
N1 C4 1.452(4)
N2 C1 1.360(4)
N2 C2 1.393(4)
N2 C10 1.460(4)
N4 C11 1.345(4)
N4 C15 1.347(4)
N3 C5 1.328(4)
N3 C9 1.341(4)
N5 C16 1.365(4)
N5 C17 1.377(4)
N5 C25 1.457(5)
N6 C16 1.364(4)
N6 C18 1.383(5)
N6 C19 1.454(5)
N7 C24 1.334(4)
N7 C20 1.339(4)
N8 C26 1.334(4)
N8 C30 1.365(4)
N9 C31 1.336(4)
N9 C33 1.381(4)
N9 C34 1.461(4)
N10 C31 1.366(4)
N10 C32 1.390(4)
N10 C40 1.458(4)
N12 C45 1.335(4)
N12 C41 1.337(4)
N11 C39 1.333(5)
N11 C35 1.347(4)
B1 F1 1.360(5)
B1 F4 1.367(5)
B1 F2 1.394(5)
B1 F3 1.408(5)
B2 F6 1.338(5)
B2 F5 1.348(6)
B2 F7 1.369(5)
B2 F8 1.399(5)
B3 F9 1.273(7)
B3 F11A 1.280(11)
B3 F12 1.290(9)
B3 F10A 1.316(7)
B3 F12A 1.415(11)
B3 F10 1.437(7)
B3 F11 1.437(9)
B3 F9A 1.523(9)
F9 F10A 1.141(9)
F9 F9A 1.369(11)
F10 F10A 1.345(8)
F11 F11A 0.55(2)
F12 F12A 0.668(13)
F12 F9A 1.614(15)
C3 C2 1.345(5)
C3 H3 0.9500
C2 H2 0.9500
C10 C11 1.515(4)
C10 H10A 0.9900
C10 H10B 0.9900
C11 C12 1.389(4)
C12 C13 1.414(5)
C12 C49 1.500(4)
C13 C14 1.396(5)
C14 C15 1.381(5)
C14 C51 1.506(5)
C15 H15 0.9500
C4 C5 1.533(4)
C4 H4A 0.9900
C4 H4B 0.9900
C5 C6 1.402(5)
C6 C7 1.401(5)
C6 C46 1.501(5)
C7 C8 1.383(5)
C8 C9 1.378(5)
C8 C48 1.511(5)
C9 H9 0.9500
C48 H48A 0.9800
C48 H48B 0.9800
C48 H48C 0.9800
C47 H47A 0.9800
C47 H47B 0.9800
C47 H47C 0.9800
C46 H46A 0.9800
C46 H46B 0.9800
C46 H46C 0.9800
C51 H51A 0.9800
C51 H51B 0.9800
C51 H51C 0.9800
C50 H50A 0.9800
C50 H50B 0.9800
C50 H50C 0.9800
C49 H49A 0.9800
C49 H49B 0.9800
C49 H49C 0.9800
C17 C18 1.337(6)
C17 H17 0.9500
C18 H18 0.9500
C19 C20 1.532(5)
C19 H19A 0.9900
C19 H19B 0.9900
C20 C21 1.389(5)
C21 C22 1.391(5)
C21 C52 1.510(5)
C22 C23 1.399(5)
C23 C24 1.382(5)
C23 C54 1.508(5)
C24 H24 0.9500
C25 C26 1.535(5)
C25 H25A 0.9900
C25 H25B 0.9900
C26 C27 1.400(5)
C27 C28 1.405(5)
C27 C55 1.491(5)
C28 C29 1.388(5)
C29 C30 1.376(5)
C29 C57 1.514(5)
C30 H30 0.9500
C57 H57A 0.9800
C57 H57B 0.9800
C57 H57C 0.9800
C56 H56A 0.9800
C56 H56B 0.9800
C56 H56C 0.9800
C55 H55A 0.9800
C55 H55B 0.9800
C55 H55C 0.9800
C54 H54A 0.9800
C54 H54B 0.9800
C54 H54C 0.9800
C53 H53A 0.9800
C53 H53B 0.9800
C53 H53C 0.9800
C52 H52A 0.9800
C52 H52B 0.9800
C52 H52C 0.9800
C33 C32 1.340(5)
C33 H33 0.9500
C32 H32 0.9500
C40 C41 1.521(4)
C40 H40A 0.9900
C40 H40B 0.9900
C41 C42 1.406(4)
C42 C43 1.395(5)
C42 C61 1.494(5)
C43 C44 1.387(5)
C44 C45 1.382(5)
C44 C63 1.501(5)
C45 H45 0.9500
C34 C35 1.518(5)
C34 H34A 0.9900
C34 H34B 0.9900
C35 C36 1.391(5)
C36 C37 1.410(6)
C36 C58 1.498(6)
C37 C38 1.393(6)
C38 C39 1.367(5)
C38 C60 1.522(6)
C39 H39 0.9500
C60 H60A 0.9800
C60 H60B 0.9800
C60 H60C 0.9800
C58 H58A 0.9800
C58 H58B 0.9800
C58 H58C 0.9800
C63 H63A 0.9800
C63 H63B 0.9800
C63 H63C 0.9800
C62 H62A 0.9800
C62 H62B 0.9800
C62 H62C 0.9800
C61 H61A 0.9800
C61 H61B 0.9800
C61 H61C 0.9800
C1S C2S 1.518(6)
C1S H1SA 0.9800
C1S H1SB 0.9800
C1S H1SC 0.9800
C2S O1S 1.412(5)
C2S H2SA 0.9900
C2S H2SB 0.9900
C3S O1S 1.421(5)
C3S C4S 1.503(5)
C3S H3SA 0.9900
C3S H3SB 0.9900
C4S H4SA 0.9800
C4S H4SB 0.9800
C4S H4SC 0.9800
C5S N1S 1.136(5)
C5S C6S 1.461(6)
C6S C7S 1.520(6)
C6S H6SA 0.9900
C6S H6SB 0.9900
C7S H7SA 0.9800
C7S H7SB 0.9800
C7S H7SC 0.9800
C59 H59A 0.9800
C59 H59B 0.9800
C59 H59C 0.9800
C59A H59D 0.9800
C59A H59E 0.9800
C59A H59F 0.9800

loop_
_geom_torsion_atom_site_label_1
_geom_torsion_atom_site_label_2
_geom_torsion_atom_site_label_3
_geom_torsion_atom_site_label_4
_geom_torsion
C1 Ag1 Ag2 C16 167.81(14)
C31 Ag1 Ag2 C16 -6.05(13)
N12 Ag1 Ag2 C16 -106.71(12)
N3 Ag1 Ag2 C16 111.03(12)
Ag3 Ag1 Ag2 C16 0.13(9)
C31 Ag1 Ag2 C1 -173.85(13)
N12 Ag1 Ag2 C1 85.49(13)
N3 Ag1 Ag2 C1 -56.78(13)
Ag3 Ag1 Ag2 C1 -167.68(10)
C1 Ag1 Ag2 N4 -62.90(12)
C31 Ag1 Ag2 N4 123.24(11)
N12 Ag1 Ag2 N4 22.58(11)
N3 Ag1 Ag2 N4 -119.68(10)
Ag3 Ag1 Ag2 N4 129.42(7)
C1 Ag1 Ag2 N7 68.32(13)
C31 Ag1 Ag2 N7 -105.53(11)
N12 Ag1 Ag2 N7 153.81(11)
N3 Ag1 Ag2 N7 11.54(11)
Ag3 Ag1 Ag2 N7 -99.35(8)
C1 Ag1 Ag2 Ag3 167.68(10)
C31 Ag1 Ag2 Ag3 -6.18(8)
N12 Ag1 Ag2 Ag3 -106.84(8)
N3 Ag1 Ag2 Ag3 110.90(8)
C1 Ag2 Ag3 C16 -169.67(15)
N4 Ag2 Ag3 C16 81.78(14)
N7 Ag2 Ag3 C16 -58.64(13)
Ag1 Ag2 Ag3 C16 179.85(11)
C16 Ag2 Ag3 C31 -173.58(13)
C1 Ag2 Ag3 C31 16.75(11)
N4 Ag2 Ag3 C31 -91.80(12)
N7 Ag2 Ag3 C31 127.79(11)
Ag1 Ag2 Ag3 C31 6.27(8)
C16 Ag2 Ag3 N11 75.79(15)
C1 Ag2 Ag3 N11 -93.88(13)
N4 Ag2 Ag3 N11 157.57(13)
N7 Ag2 Ag3 N11 17.15(13)
Ag1 Ag2 Ag3 N11 -104.37(10)
C16 Ag2 Ag3 N8 -58.99(13)
C1 Ag2 Ag3 N8 131.34(12)
N4 Ag2 Ag3 N8 22.79(12)
N7 Ag2 Ag3 N8 -117.63(10)
Ag1 Ag2 Ag3 N8 120.85(8)
C16 Ag2 Ag3 Ag1 -179.85(11)
C1 Ag2 Ag3 Ag1 10.48(9)
N4 Ag2 Ag3 Ag1 -98.07(9)
N7 Ag2 Ag3 Ag1 121.52(7)
C1 Ag1 Ag3 C16 -10.31(12)
C31 Ag1 Ag3 C16 172.72(12)
N12 Ag1 Ag3 C16 113.70(12)
N3 Ag1 Ag3 C16 -105.95(12)
Ag2 Ag1 Ag3 C16 -0.13(9)
C1 Ag1 Ag3 C31 176.97(13)
N12 Ag1 Ag3 C31 -59.03(12)
N3 Ag1 Ag3 C31 81.33(12)
Ag2 Ag1 Ag3 C31 -172.85(9)
C1 Ag1 Ag3 N11 116.76(11)
C31 Ag1 Ag3 N11 -60.21(12)
N12 Ag1 Ag3 N11 -119.24(11)
N3 Ag1 Ag3 N11 21.12(11)
Ag2 Ag1 Ag3 N11 126.94(8)
C1 Ag1 Ag3 N8 -111.90(12)
C31 Ag1 Ag3 N8 71.13(12)
N12 Ag1 Ag3 N8 12.10(12)
N3 Ag1 Ag3 N8 152.46(11)
Ag2 Ag1 Ag3 N8 -101.72(9)
C1 Ag1 Ag3 Ag2 -10.18(8)
C31 Ag1 Ag3 Ag2 172.85(9)
N12 Ag1 Ag3 Ag2 113.82(8)
N3 Ag1 Ag3 Ag2 -105.82(7)
C16 Ag2 N4 C11 146.9(2)
C1 Ag2 N4 C11 -28.8(2)
N7 Ag2 N4 C11 -126.9(2)
Ag3 Ag2 N4 C11 89.0(2)
Ag1 Ag2 N4 C11 16.3(3)
C16 Ag2 N4 C15 -15.7(2)
C1 Ag2 N4 C15 168.6(2)
N7 Ag2 N4 C15 70.5(2)
Ag3 Ag2 N4 C15 -73.6(2)
Ag1 Ag2 N4 C15 -146.3(2)
C1 Ag1 N3 C5 -40.7(3)
C31 Ag1 N3 C5 123.0(3)
N12 Ag1 N3 C5 -147.1(2)
Ag3 Ag1 N3 C5 69.1(3)
Ag2 Ag1 N3 C5 0.2(3)
C1 Ag1 N3 C9 159.4(3)
C31 Ag1 N3 C9 -36.9(3)
N12 Ag1 N3 C9 53.1(3)
Ag3 Ag1 N3 C9 -90.8(2)
Ag2 Ag1 N3 C9 -159.7(2)
C16 Ag2 N7 C24 166.1(2)
C1 Ag2 N7 C24 -31.8(2)
N4 Ag2 N7 C24 56.7(2)
Ag3 Ag2 N7 C24 -150.2(2)
Ag1 Ag2 N7 C24 -80.1(2)
C16 Ag2 N7 C20 -44.9(3)
C1 Ag2 N7 C20 117.2(3)
N4 Ag2 N7 C20 -154.3(3)
Ag3 Ag2 N7 C20 -1.2(3)
Ag1 Ag2 N7 C20 68.9(3)
C16 Ag3 N8 C26 -44.5(3)
C31 Ag3 N8 C26 120.3(3)
N11 Ag3 N8 C26 -151.3(3)
Ag2 Ag3 N8 C26 -2.3(3)
Ag1 Ag3 N8 C26 70.0(3)
C16 Ag3 N8 C30 166.1(2)
C31 Ag3 N8 C30 -29.1(2)
N11 Ag3 N8 C30 59.3(2)
Ag2 Ag3 N8 C30 -151.6(2)
Ag1 Ag3 N8 C30 -79.4(2)
C1 Ag1 N12 C45 -32.2(3)
C31 Ag1 N12 C45 159.1(2)
N3 Ag1 N12 C45 58.2(3)
Ag3 Ag1 N12 C45 -157.5(2)
Ag2 Ag1 N12 C45 -86.6(2)
C1 Ag1 N12 C41 132.4(2)
C31 Ag1 N12 C41 -36.4(3)
N3 Ag1 N12 C41 -137.2(2)
Ag3 Ag1 N12 C41 7.1(3)
Ag2 Ag1 N12 C41 78.0(3)
C16 Ag3 N11 C39 -21.2(3)
C31 Ag3 N11 C39 165.2(3)
N8 Ag3 N11 C39 66.2(3)
Ag2 Ag3 N11 C39 -73.7(3)
Ag1 Ag3 N11 C39 -150.6(2)
C16 Ag3 N11 C35 144.6(3)
C31 Ag3 N11 C35 -29.0(3)
N8 Ag3 N11 C35 -128.1(3)
Ag2 Ag3 N11 C35 92.0(3)
Ag1 Ag3 N11 C35 15.2(3)
F11A B3 F9 F10A 116.6(10)
F12 B3 F9 F10A -117.1(7)
F12A B3 F9 F10A -83.3(9)
F10 B3 F9 F10A 14.8(6)
F11 B3 F9 F10A 122.1(7)
F9A B3 F9 F10A -144.4(7)
F11A B3 F9 F9A -99.0(10)
F12 B3 F9 F9A 27.3(7)
F10A B3 F9 F9A 144.4(7)
F12A B3 F9 F9A 61.1(9)
F10 B3 F9 F9A 159.2(6)
F11 B3 F9 F9A -93.5(8)
F9 B3 F10 F10A -13.7(6)
F11A B3 F10 F10A -137.9(9)
F12 B3 F10 F10A 123.8(7)
F12A B3 F10 F10A 112.2(7)
F11 B3 F10 F10A -119.8(7)
F9A B3 F10 F10A 36.7(17)
F9 B3 F11 F11A -168(3)
F12 B3 F11 F11A 63(3)
F10A B3 F11 F11A -116(3)
F12A B3 F11 F11A 39(3)
F10 B3 F11 F11A -55(3)
F9A B3 F11 F11A 134(3)
F9 B3 F12 F12A 105.7(19)
F11A B3 F12 F12A -117.8(19)
F10A B3 F12 F12A 40(2)
F10 B3 F12 F12A -25(2)
F11 B3 F12 F12A -137.6(18)
F9A B3 F12 F12A 130.2(19)
F9 B3 F12 F9A -24.5(6)
F11A B3 F12 F9A 112.1(9)
F10A B3 F12 F9A -89.7(8)
F12A B3 F12 F9A -130.2(19)
F10 B3 F12 F9A -155.5(6)
F11 B3 F12 F9A 92.3(8)
F10A F9 F9A B3 39.9(7)
F10A F9 F9A F12 21.7(10)
B3 F9 F9A F12 -18.2(5)
F11A B3 F9A F9 114.6(10)
F12 B3 F9A F9 -155.5(7)
F10A B3 F9A F9 -28.1(6)
F12A B3 F9A F9 -134.4(7)
F10 B3 F9A F9 -59.6(17)
F11 B3 F9A F9 97.3(7)
F9 B3 F9A F12 155.5(7)
F11A B3 F9A F12 -89.9(10)
F10A B3 F9A F12 127.4(6)
F12A B3 F9A F12 21.1(7)
F10 B3 F9A F12 95.9(17)
F11 B3 F9A F12 -107.2(7)
F12A F12 F9A F9 -46(2)
B3 F12 F9A F9 19.2(5)
F12A F12 F9A B3 -64.9(19)
F9A F9 F10A B3 -41.4(8)
B3 F9 F10A F10 -18.4(7)
F9A F9 F10A F10 -59.8(12)
F11A B3 F10A F9 -104.2(12)
F12 B3 F10A F9 104.0(10)
F12A B3 F10A F9 122.5(8)
F10 B3 F10A F9 -163.5(7)
F11 B3 F10A F9 -78.3(9)
F9A B3 F10A F9 30.3(7)
F9 B3 F10A F10 163.5(7)
F11A B3 F10A F10 59.3(12)
F12 B3 F10A F10 -92.6(8)
F12A B3 F10A F10 -74.0(7)
F11 B3 F10A F10 85.2(8)
F9A B3 F10A F10 -166.2(6)
B3 F10 F10A F9 17.8(7)
F9 B3 F11A F11 14(3)
F12 B3 F11A F11 -122(3)
F10A B3 F11A F11 80(3)
F12A B3 F11A F11 -148(3)
F10 B3 F11A F11 127(3)
F9A B3 F11A F11 -51(3)
F9A F12 F12A B3 53.3(12)
F9 B3 F12A F12 -94(2)
F11A B3 F12A F12 69(2)
F10A B3 F12A F12 -148.4(18)
F10 B3 F12A F12 156.5(19)
F11 B3 F12A F12 54(2)
F9A B3 F12A F12 -45.7(19)
C2 N2 C1 N1 -0.1(3)
C10 N2 C1 N1 179.7(3)
C2 N2 C1 Ag2 -136.0(2)
C10 N2 C1 Ag2 43.8(4)
C2 N2 C1 Ag1 133.3(2)
C10 N2 C1 Ag1 -47.0(4)
C3 N1 C1 N2 0.4(3)
C4 N1 C1 N2 179.7(3)
C3 N1 C1 Ag2 132.0(2)
C4 N1 C1 Ag2 -48.6(4)
C3 N1 C1 Ag1 -139.7(2)
C4 N1 C1 Ag1 39.6(4)
C16 Ag2 C1 N2 -163.1(3)
N4 Ag2 C1 N2 3.5(2)
N7 Ag2 C1 N2 103.7(2)
Ag3 Ag2 C1 N2 -135.0(2)
Ag1 Ag2 C1 N2 -123.6(3)
C16 Ag2 C1 N1 70.1(5)
N4 Ag2 C1 N1 -123.3(2)
N7 Ag2 C1 N1 -23.1(3)
Ag3 Ag2 C1 N1 98.2(2)
Ag1 Ag2 C1 N1 109.6(3)
C16 Ag2 C1 Ag1 -39.5(4)
N4 Ag2 C1 Ag1 127.09(9)
N7 Ag2 C1 Ag1 -132.69(8)
Ag3 Ag2 C1 Ag1 -11.40(9)
C31 Ag1 C1 N2 130.4(4)
N12 Ag1 C1 N2 -8.6(3)
N3 Ag1 C1 N2 -117.3(3)
Ag3 Ag1 C1 N2 122.2(2)
Ag2 Ag1 C1 N2 111.0(3)
C31 Ag1 C1 N1 -100.1(4)
N12 Ag1 C1 N1 120.9(2)
N3 Ag1 C1 N1 12.2(2)
Ag3 Ag1 C1 N1 -108.3(2)
Ag2 Ag1 C1 N1 -119.6(2)
C31 Ag1 C1 Ag2 19.4(4)
N12 Ag1 C1 Ag2 -119.55(9)
N3 Ag1 C1 Ag2 131.76(10)
Ag3 Ag1 C1 Ag2 11.26(9)
C1 N1 C3 C2 -0.5(4)
C4 N1 C3 C2 -179.8(3)
N1 C3 C2 N2 0.4(4)
C1 N2 C2 C3 -0.2(4)
C10 N2 C2 C3 -180.0(3)
C1 N2 C10 C11 -79.8(4)
C2 N2 C10 C11 99.9(4)
C15 N4 C11 C12 -2.5(4)
Ag2 N4 C11 C12 -164.8(2)
C15 N4 C11 C10 171.2(3)
Ag2 N4 C11 C10 8.9(4)
N2 C10 C11 N4 42.7(4)
N2 C10 C11 C12 -143.4(3)
N4 C11 C12 C13 1.7(5)
C10 C11 C12 C13 -171.7(3)
N4 C11 C12 C49 178.9(3)
C10 C11 C12 C49 5.5(5)
C50 O2 C13 C14 -46.5(5)
C50 O2 C13 C12 138.6(3)
C11 C12 C13 O2 176.8(3)
C49 C12 C13 O2 -0.5(5)
C11 C12 C13 C14 1.8(5)
C49 C12 C13 C14 -175.6(3)
O2 C13 C14 C15 -178.7(3)
C12 C13 C14 C15 -4.1(5)
O2 C13 C14 C51 -4.4(5)
C12 C13 C14 C51 170.2(3)
C11 N4 C15 C14 -0.2(5)
Ag2 N4 C15 C14 163.9(3)
C13 C14 C15 N4 3.4(5)
C51 C14 C15 N4 -171.3(3)
C1 N1 C4 C5 -81.8(4)
C3 N1 C4 C5 97.4(4)
C9 N3 C5 C6 1.4(5)
Ag1 N3 C5 C6 -157.7(2)
C9 N3 C5 C4 176.8(3)
Ag1 N3 C5 C4 17.7(4)
N1 C4 C5 N3 41.9(4)
N1 C4 C5 C6 -142.7(3)
N3 C5 C6 C7 0.9(5)
C4 C5 C6 C7 -174.3(3)
N3 C5 C6 C46 -179.6(3)
C4 C5 C6 C46 5.2(5)
C47 O1 C7 C8 75.1(4)
C47 O1 C7 C6 -108.6(4)
C5 C6 C7 O1 -179.2(3)
C46 C6 C7 O1 1.3(5)
C5 C6 C7 C8 -3.0(5)
C46 C6 C7 C8 177.5(4)
O1 C7 C8 C9 178.9(3)
C6 C7 C8 C9 2.7(5)
O1 C7 C8 C48 1.0(5)
C6 C7 C8 C48 -175.2(4)
C5 N3 C9 C8 -1.8(5)
Ag1 N3 C9 C8 158.9(3)
C7 C8 C9 N3 -0.3(5)
C48 C8 C9 N3 177.7(3)
C18 N6 C16 N5 -1.0(4)
C19 N6 C16 N5 -178.2(3)
C18 N6 C16 Ag2 -146.0(2)
C19 N6 C16 Ag2 36.8(4)
C18 N6 C16 Ag3 125.3(3)
C19 N6 C16 Ag3 -51.9(4)
C17 N5 C16 N6 1.4(4)
C25 N5 C16 N6 179.0(3)
C17 N5 C16 Ag2 143.2(3)
C25 N5 C16 Ag2 -39.2(4)
C17 N5 C16 Ag3 -129.4(2)
C25 N5 C16 Ag3 48.2(4)
C1 Ag2 C16 N6 -82.8(4)
N4 Ag2 C16 N6 111.5(2)
N7 Ag2 C16 N6 12.9(2)
Ag3 Ag2 C16 N6 -116.0(3)
Ag1 Ag2 C16 N6 -116.1(2)
C1 Ag2 C16 N5 140.4(4)
N4 Ag2 C16 N5 -25.3(3)
N7 Ag2 C16 N5 -124.0(3)
Ag3 Ag2 C16 N5 107.2(3)
Ag1 Ag2 C16 N5 107.1(3)
C1 Ag2 C16 Ag3 33.2(4)
N4 Ag2 C16 Ag3 -132.55(8)
N7 Ag2 C16 Ag3 128.82(10)
Ag1 Ag2 C16 Ag3 -0.14(10)
C31 Ag3 C16 N6 137.3(4)
N11 Ag3 C16 N6 -18.3(3)
N8 Ag3 C16 N6 -115.6(2)
Ag2 Ag3 C16 N6 115.0(3)
Ag1 Ag3 C16 N6 115.1(2)
C31 Ag3 C16 N5 -100.5(4)
N11 Ag3 C16 N5 104.0(2)
N8 Ag3 C16 N5 6.6(2)
Ag2 Ag3 C16 N5 -122.8(3)
Ag1 Ag3 C16 N5 -122.6(2)
C31 Ag3 C16 Ag2 22.3(5)
N11 Ag3 C16 Ag2 -133.26(9)
N8 Ag3 C16 Ag2 129.37(10)
Ag1 Ag3 C16 Ag2 0.14(10)
C16 N5 C17 C18 -1.3(4)
C25 N5 C17 C18 -178.8(3)
N5 C17 C18 N6 0.6(4)
C16 N6 C18 C17 0.3(4)
C19 N6 C18 C17 177.5(3)
C16 N6 C19 C20 -73.6(4)
C18 N6 C19 C20 109.6(4)
C24 N7 C20 C21 0.5(5)
Ag2 N7 C20 C21 -147.2(3)
C24 N7 C20 C19 175.0(3)
Ag2 N7 C20 C19 27.2(4)
N6 C19 C20 N7 30.7(4)
N6 C19 C20 C21 -154.6(3)
N7 C20 C21 C22 1.9(5)
C19 C20 C21 C22 -172.4(3)
N7 C20 C21 C52 -177.8(3)
C19 C20 C21 C52 7.8(5)
C53 O3 C22 C21 -84.4(5)
C53 O3 C22 C23 99.3(4)
C20 C21 C22 O3 -179.4(3)
C52 C21 C22 O3 0.4(5)
C20 C21 C22 C23 -3.3(5)
C52 C21 C22 C23 176.5(3)
O3 C22 C23 C24 178.4(3)
C21 C22 C23 C24 2.2(5)
O3 C22 C23 C54 -2.0(5)
C21 C22 C23 C54 -178.2(3)
C20 N7 C24 C23 -1.8(5)
Ag2 N7 C24 C23 148.2(3)
C22 C23 C24 N7 0.4(5)
C54 C23 C24 N7 -179.2(3)
C16 N5 C25 C26 -81.7(4)
C17 N5 C25 C26 95.6(4)
C30 N8 C26 C27 0.5(5)
Ag3 N8 C26 C27 -147.5(3)
C30 N8 C26 C25 177.7(3)
Ag3 N8 C26 C25 29.7(4)
N5 C25 C26 N8 28.9(4)
N5 C25 C26 C27 -153.8(3)
N8 C26 C27 C28 1.1(5)
C25 C26 C27 C28 -176.0(3)
N8 C26 C27 C55 179.5(3)
C25 C26 C27 C55 2.4(5)
C56 O4 C28 C29 92.5(4)
C56 O4 C28 C27 -90.2(5)
C26 C27 C28 O4 -179.3(3)
C55 C27 C28 O4 2.4(5)
C26 C27 C28 C29 -2.1(5)
C55 C27 C28 C29 179.5(3)
O4 C28 C29 C30 178.6(3)
C27 C28 C29 C30 1.4(5)
O4 C28 C29 C57 0.1(5)
C27 C28 C29 C57 -177.1(3)
C26 N8 C30 C29 -1.3(5)
Ag3 N8 C30 C29 149.2(3)
C28 C29 C30 N8 0.4(5)
C57 C29 C30 N8 178.9(3)
C33 N9 C31 N10 -1.0(4)
C34 N9 C31 N10 179.2(3)
C33 N9 C31 Ag3 -134.9(2)
C34 N9 C31 Ag3 45.3(4)
C33 N9 C31 Ag1 138.1(3)
C34 N9 C31 Ag1 -41.7(5)
C32 N10 C31 N9 1.1(4)
C40 N10 C31 N9 -179.1(3)
C32 N10 C31 Ag3 130.3(2)
C40 N10 C31 Ag3 -49.9(4)
C32 N10 C31 Ag1 -145.8(2)
C40 N10 C31 Ag1 34.0(4)
C16 Ag3 C31 N9 -152.5(4)
N11 Ag3 C31 N9 4.2(2)
N8 Ag3 C31 N9 102.3(2)
Ag2 Ag3 C31 N9 -133.6(2)
Ag1 Ag3 C31 N9 -126.7(3)
C16 Ag3 C31 N10 81.4(5)
N11 Ag3 C31 N10 -121.9(3)
N8 Ag3 C31 N10 -23.7(3)
Ag2 Ag3 C31 N10 100.4(3)
Ag1 Ag3 C31 N10 107.2(3)
C16 Ag3 C31 Ag1 -25.8(4)
N11 Ag3 C31 Ag1 130.93(9)
N8 Ag3 C31 Ag1 -130.93(8)
Ag2 Ag3 C31 Ag1 -6.83(9)
C1 Ag1 C31 N9 96.4(5)
N12 Ag1 C31 N9 -122.5(3)
N3 Ag1 C31 N9 -13.5(3)
Ag3 Ag1 C31 N9 106.1(3)
Ag2 Ag1 C31 N9 112.7(3)
C1 Ag1 C31 N10 -126.7(4)
N12 Ag1 C31 N10 14.3(2)
N3 Ag1 C31 N10 123.3(2)
Ag3 Ag1 C31 N10 -117.1(2)
Ag2 Ag1 C31 N10 -110.5(2)
C1 Ag1 C31 Ag3 -9.6(4)
N12 Ag1 C31 Ag3 131.43(9)
N3 Ag1 C31 Ag3 -119.56(8)
Ag2 Ag1 C31 Ag3 6.65(8)
C31 N9 C33 C32 0.6(4)
C34 N9 C33 C32 -179.6(3)
N9 C33 C32 N10 0.1(4)
C31 N10 C32 C33 -0.7(4)
C40 N10 C32 C33 179.5(3)
C31 N10 C40 C41 -79.6(4)
C32 N10 C40 C41 100.2(4)
C45 N12 C41 C42 0.2(5)
Ag1 N12 C41 C42 -164.1(2)
C45 N12 C41 C40 174.5(3)
Ag1 N12 C41 C40 10.2(4)
N10 C40 C41 N12 47.0(4)
N10 C40 C41 C42 -138.5(3)
N12 C41 C42 C43 2.7(5)
C40 C41 C42 C43 -171.5(3)
N12 C41 C42 C61 -178.1(3)
C40 C41 C42 C61 7.7(5)
C62 O6 C43 C44 95.8(4)
C62 O6 C43 C42 -86.3(4)
C41 C42 C43 O6 179.2(3)
C61 C42 C43 O6 0.0(5)
C41 C42 C43 C44 -3.0(4)
C61 C42 C43 C44 177.8(3)
O6 C43 C44 C45 178.4(3)
C42 C43 C44 C45 0.6(5)
O6 C43 C44 C63 -1.3(5)
C42 C43 C44 C63 -179.1(3)
C41 N12 C45 C44 -3.0(5)
Ag1 N12 C45 C44 162.3(3)
C43 C44 C45 N12 2.5(5)
C63 C44 C45 N12 -177.7(3)
C31 N9 C34 C35 -84.4(4)
C33 N9 C34 C35 95.8(4)
C39 N11 C35 C36 -1.9(5)
Ag3 N11 C35 C36 -167.4(3)
C39 N11 C35 C34 173.0(3)
Ag3 N11 C35 C34 7.5(4)
N9 C34 C35 N11 45.7(4)
N9 C34 C35 C36 -139.4(3)
N11 C35 C36 C37 1.4(5)
C34 C35 C36 C37 -173.2(3)
N11 C35 C36 C58 -177.8(4)
C34 C35 C36 C58 7.5(6)
C59A O5 C37 C38 -126.5(13)
C59 O5 C37 C38 -49.7(5)
C59A O5 C37 C36 58.3(13)
C59 O5 C37 C36 135.1(4)
C35 C36 C37 O5 176.1(3)
C58 C36 C37 O5 -4.7(6)
C35 C36 C37 C38 0.8(6)
C58 C36 C37 C38 -180.0(4)
O5 C37 C38 C39 -177.3(4)
C36 C37 C38 C39 -2.3(6)
O5 C37 C38 C60 -1.0(6)
C36 C37 C38 C60 174.0(4)
C35 N11 C39 C38 0.1(5)
Ag3 N11 C39 C38 166.7(3)
C37 C38 C39 N11 1.9(6)
C60 C38 C39 N11 -174.6(4)
C1S C2S O1S C3S -174.6(4)
C4S C3S O1S C2S -177.0(3)
